data_4079361
loop_
_publ_author_name
'K\"uhnel, Erik'
'Shishkov, Igor V.'
'Rominger, Frank'
'Oeser, Thomas'
'Hofmann, Peter'

_publ_section_title
;
 Synthesis and Structures of Copper(I) Complexes with
 Phosphino-Functionalized N-Heterocyclic Carbenes (NHCP) and
 Bis-N-Heterocyclic Carbenes (Bis-NHC)
;
_journal_issue 22
_journal_name_full Organometallics
_journal_page_first 8000
_journal_paper_doi 10.1021/om300701u
_journal_volume 31
_journal_year 2012
_chemical_formula_sum 'C30 H58 Cu F6 N4 P3'
_chemical_formula_weight 745.25
_chemical_name_common 'in manuscript 3'
_chemical_name_systematic
; 
 ? 
;
_space_group_IT_number 14
_symmetry_cell_setting monoclinic
_symmetry_space_group_name_Hall '-P 2ybc'
_symmetry_space_group_name_H-M 'P 1 21/c 1'
_atom_sites_solution_hydrogens geom
_atom_sites_solution_primary direct
_atom_sites_solution_secondary difmap
_audit_creation_method SHELXL-97
_cell_angle_alpha 90.00
_cell_angle_beta 91.222(2)
_cell_angle_gamma 90.00
_cell_formula_units_Z 4
_cell_length_a 10.3816(7)
_cell_length_b 15.9198(11)
_cell_length_c 23.8645(17)
_cell_measurement_reflns_used 7390
_cell_measurement_temperature 200(2)
_cell_measurement_theta_max 26.68
_cell_measurement_theta_min 2.34
_cell_volume 3943.3(5)
_computing_cell_refinement 'Bruker SAINT'
_computing_data_collection 'Bruker APEX2'
_computing_data_reduction 'Bruker SAINT'
_computing_molecular_graphics 'Bruker SHELXTL'
_computing_publication_material 'Bruker SHELXTL'
_computing_structure_refinement 'SHELXL-97 (Sheldrick, 2008)'
_computing_structure_solution 'SHELXS-97 (Sheldrick, 2008)'
_diffrn_ambient_temperature 200(2)
_diffrn_measured_fraction_theta_full 0.963
_diffrn_measured_fraction_theta_max 0.963
_diffrn_measurement_device_type 'Bruker APEX'
_diffrn_measurement_method '\f and \w scans'
_diffrn_radiation_monochromator graphite
_diffrn_radiation_source 'fine-focus sealed tube'
_diffrn_radiation_type MoK\a
_diffrn_radiation_wavelength 0.71073
_diffrn_reflns_av_R_equivalents 0.0754
_diffrn_reflns_av_sigmaI/netI 0.0584
_diffrn_reflns_limit_h_max 13
_diffrn_reflns_limit_h_min -13
_diffrn_reflns_limit_k_max 19
_diffrn_reflns_limit_k_min -19
_diffrn_reflns_limit_l_max 29
_diffrn_reflns_limit_l_min -30
_diffrn_reflns_number 37253
_diffrn_reflns_theta_full 27.04
_diffrn_reflns_theta_max 27.04
_diffrn_reflns_theta_min 1.54
_exptl_absorpt_coefficient_mu 0.728
_exptl_absorpt_correction_T_max 0.8986
_exptl_absorpt_correction_T_min 0.8740
_exptl_absorpt_correction_type multi-scan
_exptl_absorpt_process_details
;
Sheldrick, G. M. (2008). <i>SADABS</i>. University of G\"ottingen, Germany.
;
_exptl_crystal_colour colourless
_exptl_crystal_density_diffrn 1.255
_exptl_crystal_density_method 'not measured'
_exptl_crystal_description polyhedron
_exptl_crystal_F_000 1576
_exptl_crystal_size_max 0.19
_exptl_crystal_size_mid 0.19
_exptl_crystal_size_min 0.15
_refine_diff_density_max 0.759
_refine_diff_density_min -0.574
_refine_diff_density_rms 0.089
_refine_ls_extinction_method none
_refine_ls_goodness_of_fit_ref 1.101
_refine_ls_hydrogen_treatment constr
_refine_ls_matrix_type full
_refine_ls_number_parameters 397
_refine_ls_number_reflns 8335
_refine_ls_number_restraints 0
_refine_ls_restrained_S_all 1.101
_refine_ls_R_factor_all 0.1005
_refine_ls_R_factor_gt 0.0739
_refine_ls_shift/su_max 0.000
_refine_ls_shift/su_mean 0.000
_refine_ls_structure_factor_coef Fsqd
_refine_ls_weighting_details 'calc w=1/[\s^2^(Fo^2^)+(0.0499P)^2^+12.5346P] where P=(Fo^2^+2Fc^2^)/3'
_refine_ls_weighting_scheme calc
_refine_ls_wR_factor_gt 0.1748
_refine_ls_wR_factor_ref 0.1892
_reflns_number_gt 6005
_reflns_number_total 8335
_reflns_threshold_expression >2sigma(I)
_cod_data_source_file om300701u_si_002.cif
_cod_data_source_block ek31
_cod_depositor_comments
;
The following automatic conversions were performed:

'_symmetry_cell_setting' value 'Monoclinic' changed to 'monoclinic'
according to /home/saulius/struct/CIF-dictionaries/cif_core.dic
dictionary named 'cif_core.dic' version 2.4.2 from 2011-04-26.

Automatic conversion script
Id: cif_fix_values 1891 2012-01-12 08:04:46Z andrius 
;
_cod_original_sg_symbol_H-M P2(1)/c
_cod_database_code 4079361

loop_
_symmetry_equiv_pos_as_xyz
'x, y, z'
'-x, y+1/2, -z+1/2'
'-x, -y, -z'
'x, -y-1/2, z-1/2'

loop_
_atom_site_label
_atom_site_type_symbol
_atom_site_fract_x
_atom_site_fract_y
_atom_site_fract_z
_atom_site_U_iso_or_equiv
_atom_site_adp_type
_atom_site_occupancy
_atom_site_symmetry_multiplicity
_atom_site_calc_flag
_atom_site_refinement_flags
Cu1 Cu 0.12238(6) 0.26211(4) 0.40509(2) 0.03598(18) Uani 1 1 d .
P1 P 0.20791(13) 0.08082(8) 0.36298(5) 0.0371(3) Uani 1 1 d .
P2 P 0.19262(13) 0.30794(9) 0.53248(6) 0.0430(3) Uani 1 1 d .
C1 C 0.2465(5) 0.2451(3) 0.34854(19) 0.0357(10) Uani 1 1 d .
N2 N 0.2853(4) 0.1671(2) 0.33268(16) 0.0375(9) Uani 1 1 d .
C3 C 0.3782(5) 0.1736(3) 0.2922(2) 0.0472(13) Uani 1 1 d .
H3 H 0.4211 0.1282 0.2746 0.057 Uiso 1 1 calc R
C4 C 0.3965(5) 0.2550(3) 0.2823(2) 0.0506(14) Uani 1 1 d .
H4 H 0.4544 0.2783 0.2562 0.061 Uiso 1 1 calc R
N5 N 0.3155(4) 0.2997(2) 0.31691(17) 0.0394(10) Uani 1 1 d .
C6 C 0.3077(6) 0.3931(3) 0.3200(2) 0.0458(13) Uani 1 1 d .
C7 C 0.3567(15) 0.4304(5) 0.2669(5) 0.186(7) Uani 1 1 d .
H7A H 0.3056 0.4091 0.2350 0.279 Uiso 1 1 calc R
H7B H 0.4472 0.4147 0.2625 0.279 Uiso 1 1 calc R
H7C H 0.3493 0.4917 0.2685 0.279 Uiso 1 1 calc R
C8 C 0.3811(10) 0.4208(5) 0.3702(4) 0.123(4) Uani 1 1 d .
H8A H 0.3537 0.3884 0.4028 0.185 Uiso 1 1 calc R
H8B H 0.3653 0.4807 0.3767 0.185 Uiso 1 1 calc R
H8C H 0.4733 0.4117 0.3645 0.185 Uiso 1 1 calc R
C9 C 0.1691(7) 0.4192(4) 0.3267(4) 0.097(3) Uani 1 1 d .
H9A H 0.1378 0.3980 0.3625 0.146 Uiso 1 1 calc R
H9B H 0.1165 0.3958 0.2959 0.146 Uiso 1 1 calc R
H9C H 0.1631 0.4806 0.3261 0.146 Uiso 1 1 calc R
C11 C 0.1401(6) 0.0248(4) 0.2997(2) 0.0529(14) Uani 1 1 d .
C12 C 0.2301(8) -0.0143(5) 0.2576(3) 0.087(2) Uani 1 1 d .
H12A H 0.2870 0.0292 0.2428 0.130 Uiso 1 1 calc R
H12B H 0.1792 -0.0390 0.2267 0.130 Uiso 1 1 calc R
H12C H 0.2820 -0.0581 0.2760 0.130 Uiso 1 1 calc R
C13 C 0.0549(7) 0.0905(5) 0.2701(3) 0.074(2) Uani 1 1 d .
H13A H -0.0027 0.1161 0.2973 0.110 Uiso 1 1 calc R
H13B H 0.0036 0.0633 0.2403 0.110 Uiso 1 1 calc R
H13C H 0.1093 0.1340 0.2538 0.110 Uiso 1 1 calc R
C14 C 0.0550(8) -0.0452(5) 0.3233(3) 0.093(3) Uani 1 1 d .
H14A H -0.0013 -0.0217 0.3518 0.139 Uiso 1 1 calc R
H14B H 0.1098 -0.0888 0.3403 0.139 Uiso 1 1 calc R
H14C H 0.0024 -0.0697 0.2929 0.139 Uiso 1 1 calc R
C15 C 0.3473(6) 0.0230(4) 0.3965(2) 0.0518(14) Uani 1 1 d .
C16 C 0.3995(7) 0.0846(5) 0.4405(3) 0.082(2) Uani 1 1 d .
H16A H 0.3287 0.1040 0.4638 0.123 Uiso 1 1 calc R
H16B H 0.4386 0.1328 0.4218 0.123 Uiso 1 1 calc R
H16C H 0.4646 0.0565 0.4642 0.123 Uiso 1 1 calc R
C17 C 0.2900(9) -0.0528(5) 0.4263(4) 0.118(4) Uani 1 1 d .
H17A H 0.2575 -0.0931 0.3984 0.177 Uiso 1 1 calc R
H17B H 0.2191 -0.0342 0.4498 0.177 Uiso 1 1 calc R
H17C H 0.3567 -0.0796 0.4498 0.177 Uiso 1 1 calc R
C18 C 0.4573(8) -0.0056(6) 0.3597(4) 0.110(3) Uani 1 1 d .
H18A H 0.4245 -0.0456 0.3317 0.166 Uiso 1 1 calc R
H18B H 0.5241 -0.0327 0.3831 0.166 Uiso 1 1 calc R
H18C H 0.4941 0.0432 0.3408 0.166 Uiso 1 1 calc R
C21 C -0.0044(5) 0.2779(3) 0.46061(19) 0.0360(10) Uani 1 1 d .
N22 N 0.0289(4) 0.2974(3) 0.51542(17) 0.0423(10) Uani 1 1 d .
C23 C -0.0803(5) 0.2980(4) 0.5477(2) 0.0527(15) Uani 1 1 d .
H23 H -0.0835 0.3094 0.5867 0.063 Uiso 1 1 calc R
C24 C -0.1804(5) 0.2797(4) 0.5137(2) 0.0538(15) Uani 1 1 d .
H24 H -0.2677 0.2747 0.5244 0.065 Uiso 1 1 calc R
N25 N -0.1334(4) 0.2692(3) 0.45981(16) 0.0404(9) Uani 1 1 d .
C26 C -0.2139(5) 0.2424(4) 0.4106(3) 0.0524(14) Uani 1 1 d .
C27 C -0.3535(6) 0.2626(6) 0.4203(4) 0.089(3) Uani 1 1 d .
H27A H -0.3632 0.3232 0.4261 0.133 Uiso 1 1 calc R
H27B H -0.3825 0.2325 0.4535 0.133 Uiso 1 1 calc R
H27C H -0.4056 0.2453 0.3876 0.133 Uiso 1 1 calc R
C28 C -0.1952(7) 0.1492(4) 0.4020(3) 0.0727(19) Uani 1 1 d .
H28A H -0.2236 0.1188 0.4353 0.109 Uiso 1 1 calc R
H28B H -0.1039 0.1375 0.3960 0.109 Uiso 1 1 calc R
H28C H -0.2462 0.1307 0.3692 0.109 Uiso 1 1 calc R
C29 C -0.1694(8) 0.2904(5) 0.3591(3) 0.080(2) Uani 1 1 d .
H29A H -0.1813 0.3508 0.3650 0.120 Uiso 1 1 calc R
H29B H -0.2202 0.2725 0.3261 0.120 Uiso 1 1 calc R
H29C H -0.0780 0.2787 0.3531 0.120 Uiso 1 1 calc R
C31 C 0.2150(6) 0.2268(4) 0.5892(3) 0.0575(15) Uani 1 1 d .
C32 C 0.1504(8) 0.1467(4) 0.5653(3) 0.081(2) Uani 1 1 d .
H32A H 0.1825 0.1356 0.5277 0.121 Uiso 1 1 calc R
H32B H 0.0569 0.1547 0.5633 0.121 Uiso 1 1 calc R
H32C H 0.1710 0.0989 0.5898 0.121 Uiso 1 1 calc R
C33 C 0.3609(7) 0.2123(5) 0.5929(4) 0.084(2) Uani 1 1 d .
H33A H 0.3943 0.2050 0.5551 0.126 Uiso 1 1 calc R
H33B H 0.3791 0.1617 0.6151 0.126 Uiso 1 1 calc R
H33C H 0.4026 0.2608 0.6108 0.126 Uiso 1 1 calc R
C34 C 0.1647(8) 0.2450(5) 0.6476(3) 0.085(2) Uani 1 1 d .
H34A H 0.0717 0.2556 0.6452 0.127 Uiso 1 1 calc R
H34B H 0.2085 0.2947 0.6631 0.127 Uiso 1 1 calc R
H34C H 0.1816 0.1966 0.6721 0.127 Uiso 1 1 calc R
C35 C 0.1987(6) 0.4170(4) 0.5625(3) 0.0590(16) Uani 1 1 d .
C36 C 0.1875(8) 0.4741(4) 0.5104(3) 0.079(2) Uani 1 1 d .
H36A H 0.2533 0.4582 0.4835 0.118 Uiso 1 1 calc R
H36B H 0.2003 0.5328 0.5217 0.118 Uiso 1 1 calc R
H36C H 0.1018 0.4677 0.4929 0.118 Uiso 1 1 calc R
C37 C 0.0935(7) 0.4432(4) 0.6032(3) 0.073(2) Uani 1 1 d .
H37A H 0.0997 0.4084 0.6370 0.110 Uiso 1 1 calc R
H37B H 0.0086 0.4355 0.5851 0.110 Uiso 1 1 calc R
H37C H 0.1050 0.5024 0.6134 0.110 Uiso 1 1 calc R
C38 C 0.3329(8) 0.4286(5) 0.5896(4) 0.108(3) Uani 1 1 d .
H38A H 0.3987 0.4112 0.5631 0.163 Uiso 1 1 calc R
H38B H 0.3401 0.3942 0.6235 0.163 Uiso 1 1 calc R
H38C H 0.3457 0.4879 0.5994 0.163 Uiso 1 1 calc R
P3 P 0.70226(15) 0.29885(9) 0.68635(6) 0.0476(4) Uani 1 1 d .
F11 F 0.7213(5) 0.3402(4) 0.74583(19) 0.125(2) Uani 1 1 d .
F12 F 0.8389(5) 0.2592(4) 0.6876(3) 0.131(2) Uani 1 1 d .
F13 F 0.7641(5) 0.3777(3) 0.6593(2) 0.1144(19) Uani 1 1 d .
F14 F 0.6805(5) 0.2598(4) 0.6278(2) 0.129(2) Uani 1 1 d .
F15 F 0.5646(4) 0.3404(3) 0.68549(17) 0.0879(13) Uani 1 1 d .
F16 F 0.6449(5) 0.2188(3) 0.7143(3) 0.129(2) Uani 1 1 d .

loop_
_atom_site_aniso_label
_atom_site_aniso_U_11
_atom_site_aniso_U_22
_atom_site_aniso_U_33
_atom_site_aniso_U_23
_atom_site_aniso_U_13
_atom_site_aniso_U_12
Cu1 0.0426(3) 0.0351(3) 0.0306(3) -0.0005(2) 0.0102(2) 0.0004(3)
P1 0.0490(8) 0.0290(6) 0.0334(6) 0.0011(5) 0.0059(5) 0.0000(5)
P2 0.0399(7) 0.0494(8) 0.0393(7) -0.0052(6) -0.0051(6) 0.0021(6)
C1 0.044(3) 0.028(2) 0.036(2) -0.0004(19) 0.011(2) 0.000(2)
N2 0.045(2) 0.031(2) 0.037(2) -0.0004(17) 0.0139(18) 0.0031(17)
C3 0.051(3) 0.046(3) 0.046(3) -0.003(2) 0.022(2) 0.007(2)
C4 0.053(3) 0.046(3) 0.054(3) 0.000(3) 0.027(3) -0.004(3)
N5 0.049(2) 0.032(2) 0.038(2) 0.0030(17) 0.0181(19) -0.0023(18)
C6 0.061(3) 0.031(3) 0.046(3) 0.003(2) 0.012(3) -0.009(2)
C7 0.378(19) 0.032(4) 0.155(10) 0.014(5) 0.170(12) -0.017(7)
C8 0.164(9) 0.040(4) 0.162(9) -0.020(5) -0.098(8) 0.003(5)
C9 0.075(5) 0.039(4) 0.177(9) 0.027(5) -0.017(5) 0.004(3)
C11 0.069(4) 0.042(3) 0.047(3) 0.000(2) -0.007(3) -0.001(3)
C12 0.120(7) 0.083(5) 0.058(4) -0.033(4) -0.008(4) 0.008(5)
C13 0.093(5) 0.074(5) 0.052(4) 0.007(3) -0.021(3) 0.004(4)
C14 0.122(7) 0.077(5) 0.078(5) 0.014(4) -0.028(5) -0.053(5)
C15 0.068(4) 0.041(3) 0.047(3) 0.003(2) -0.005(3) 0.008(3)
C16 0.084(5) 0.084(5) 0.077(5) -0.016(4) -0.031(4) 0.004(4)
C17 0.142(8) 0.085(6) 0.125(8) 0.069(6) -0.063(6) -0.031(5)
C18 0.101(6) 0.141(8) 0.090(6) 0.011(6) 0.004(5) 0.082(6)
C21 0.039(3) 0.036(3) 0.033(2) -0.0016(19) 0.001(2) 0.000(2)
N22 0.041(2) 0.055(3) 0.031(2) -0.0038(19) 0.0076(17) 0.000(2)
C23 0.048(3) 0.079(4) 0.031(3) -0.003(3) 0.011(2) 0.006(3)
C24 0.039(3) 0.080(4) 0.044(3) -0.001(3) 0.014(2) -0.003(3)
N25 0.036(2) 0.050(3) 0.034(2) -0.0025(19) 0.0001(17) -0.0019(19)
C26 0.042(3) 0.056(4) 0.059(3) -0.003(3) -0.009(3) -0.007(3)
C27 0.047(4) 0.118(7) 0.100(6) -0.024(5) -0.019(4) 0.005(4)
C28 0.089(5) 0.059(4) 0.069(4) -0.007(3) -0.011(4) -0.013(4)
C29 0.097(5) 0.092(5) 0.051(4) 0.017(4) -0.034(4) -0.036(4)
C31 0.063(4) 0.054(4) 0.055(3) 0.004(3) -0.008(3) 0.012(3)
C32 0.106(6) 0.051(4) 0.087(5) 0.011(4) 0.009(4) 0.001(4)
C33 0.077(5) 0.073(5) 0.102(6) 0.002(4) -0.025(4) 0.027(4)
C34 0.119(6) 0.089(6) 0.046(4) 0.010(4) -0.008(4) 0.025(5)
C35 0.066(4) 0.045(3) 0.065(4) -0.008(3) -0.017(3) 0.002(3)
C36 0.094(6) 0.047(4) 0.095(6) 0.009(4) 0.001(4) -0.001(4)
C37 0.103(6) 0.058(4) 0.059(4) -0.018(3) -0.006(4) 0.017(4)
C38 0.095(6) 0.073(5) 0.155(9) -0.030(6) -0.056(6) -0.009(4)
P3 0.0519(9) 0.0422(8) 0.0495(8) -0.0004(6) 0.0164(7) -0.0037(6)
F11 0.139(4) 0.175(6) 0.059(3) -0.032(3) -0.014(3) 0.009(4)
F12 0.076(3) 0.128(4) 0.190(6) 0.047(4) 0.052(3) 0.041(3)
F13 0.152(4) 0.051(2) 0.144(4) 0.000(3) 0.076(4) -0.023(3)
F14 0.142(5) 0.168(5) 0.079(3) -0.070(3) 0.046(3) -0.061(4)
F15 0.070(3) 0.121(4) 0.074(3) 0.012(3) 0.012(2) 0.028(2)
F16 0.143(4) 0.060(3) 0.190(6) 0.030(3) 0.119(4) 0.012(3)

loop_
_atom_type_symbol
_atom_type_description
_atom_type_scat_dispersion_real
_atom_type_scat_dispersion_imag
_atom_type_scat_source
C C 0.0033 0.0016 'International Tables Vol C Tables 4.2.6.8 and 6.1.1.4'
H H 0.0000 0.0000 'International Tables Vol C Tables 4.2.6.8 and 6.1.1.4'
N N 0.0061 0.0033 'International Tables Vol C Tables 4.2.6.8 and 6.1.1.4'
F F 0.0171 0.0103 'International Tables Vol C Tables 4.2.6.8 and 6.1.1.4'
P P 0.1023 0.0942 'International Tables Vol C Tables 4.2.6.8 and 6.1.1.4'
Cu Cu 0.3201 1.2651 'International Tables Vol C Tables 4.2.6.8 and 6.1.1.4'

loop_
_geom_angle_atom_site_label_1
_geom_angle_atom_site_label_2
_geom_angle_atom_site_label_3
_geom_angle
C21 Cu1 C1 178.8(2)
N2 P1 C11 102.0(2)
N2 P1 C15 101.8(2)
C11 P1 C15 112.4(3)
N22 P2 C35 101.6(2)
N22 P2 C31 101.9(3)
C35 P2 C31 111.0(3)
N2 C1 N5 105.4(4)
N2 C1 Cu1 122.3(3)
N5 C1 Cu1 132.3(3)
C1 N2 C3 110.0(4)
C1 N2 P1 117.3(3)
C3 N2 P1 132.7(3)
C4 C3 N2 107.5(4)
C4 C3 H3 126.3
N2 C3 H3 126.3
C3 C4 N5 107.6(4)
C3 C4 H4 126.2
N5 C4 H4 126.2
C1 N5 C4 109.6(4)
C1 N5 C6 125.3(4)
C4 N5 C6 125.1(4)
C8 C6 N5 108.1(5)
C8 C6 C7 112.9(8)
N5 C6 C7 109.5(5)
C8 C6 C9 108.0(7)
N5 C6 C9 109.4(4)
C7 C6 C9 108.8(8)
C6 C7 H7A 109.5
C6 C7 H7B 109.5
H7A C7 H7B 109.5
C6 C7 H7C 109.5
H7A C7 H7C 109.5
H7B C7 H7C 109.5
C6 C8 H8A 109.5
C6 C8 H8B 109.5
H8A C8 H8B 109.5
C6 C8 H8C 109.5
H8A C8 H8C 109.5
H8B C8 H8C 109.5
C6 C9 H9A 109.5
C6 C9 H9B 109.5
H9A C9 H9B 109.5
C6 C9 H9C 109.5
H9A C9 H9C 109.5
H9B C9 H9C 109.5
C12 C11 C13 109.3(5)
C12 C11 C14 108.2(6)
C13 C11 C14 109.5(6)
C12 C11 P1 120.1(5)
C13 C11 P1 104.5(4)
C14 C11 P1 105.0(4)
C11 C12 H12A 109.5
C11 C12 H12B 109.5
H12A C12 H12B 109.5
C11 C12 H12C 109.5
H12A C12 H12C 109.5
H12B C12 H12C 109.5
C11 C13 H13A 109.5
C11 C13 H13B 109.5
H13A C13 H13B 109.5
C11 C13 H13C 109.5
H13A C13 H13C 109.5
H13B C13 H13C 109.5
C11 C14 H14A 109.5
C11 C14 H14B 109.5
H14A C14 H14B 109.5
C11 C14 H14C 109.5
H14A C14 H14C 109.5
H14B C14 H14C 109.5
C18 C15 C17 109.7(7)
C18 C15 C16 109.2(6)
C17 C15 C16 108.8(6)
C18 C15 P1 118.7(4)
C17 C15 P1 106.3(5)
C16 C15 P1 103.7(4)
C15 C16 H16A 109.5
C15 C16 H16B 109.5
H16A C16 H16B 109.5
C15 C16 H16C 109.5
H16A C16 H16C 109.5
H16B C16 H16C 109.5
C15 C17 H17A 109.5
C15 C17 H17B 109.5
H17A C17 H17B 109.5
C15 C17 H17C 109.5
H17A C17 H17C 109.5
H17B C17 H17C 109.5
C15 C18 H18A 109.5
C15 C18 H18B 109.5
H18A C18 H18B 109.5
C15 C18 H18C 109.5
H18A C18 H18C 109.5
H18B C18 H18C 109.5
N25 C21 N22 105.4(4)
N25 C21 Cu1 132.8(4)
N22 C21 Cu1 121.7(3)
C21 N22 C23 109.7(4)
C21 N22 P2 117.7(3)
C23 N22 P2 132.4(4)
C24 C23 N22 107.3(5)
C24 C23 H23 126.4
N22 C23 H23 126.4
C23 C24 N25 107.6(5)
C23 C24 H24 126.2
N25 C24 H24 126.2
C21 N25 C24 110.0(4)
C21 N25 C26 125.6(4)
C24 N25 C26 124.1(4)
N25 C26 C27 110.0(5)
N25 C26 C28 108.4(5)
C27 C26 C28 110.9(6)
N25 C26 C29 108.5(4)
C27 C26 C29 109.0(6)
C28 C26 C29 109.9(6)
C26 C27 H27A 109.5
C26 C27 H27B 109.5
H27A C27 H27B 109.5
C26 C27 H27C 109.5
H27A C27 H27C 109.5
H27B C27 H27C 109.5
C26 C28 H28A 109.5
C26 C28 H28B 109.5
H28A C28 H28B 109.5
C26 C28 H28C 109.5
H28A C28 H28C 109.5
H28B C28 H28C 109.5
C26 C29 H29A 109.5
C26 C29 H29B 109.5
H29A C29 H29B 109.5
C26 C29 H29C 109.5
H29A C29 H29C 109.5
H29B C29 H29C 109.5
C34 C31 C33 109.4(6)
C34 C31 C32 109.9(6)
C33 C31 C32 108.5(6)
C34 C31 P2 119.1(5)
C33 C31 P2 104.6(5)
C32 C31 P2 104.8(4)
C31 C32 H32A 109.5
C31 C32 H32B 109.5
H32A C32 H32B 109.5
C31 C32 H32C 109.5
H32A C32 H32C 109.5
H32B C32 H32C 109.5
C31 C33 H33A 109.5
C31 C33 H33B 109.5
H33A C33 H33B 109.5
C31 C33 H33C 109.5
H33A C33 H33C 109.5
H33B C33 H33C 109.5
C31 C34 H34A 109.5
C31 C34 H34B 109.5
H34A C34 H34B 109.5
C31 C34 H34C 109.5
H34A C34 H34C 109.5
H34B C34 H34C 109.5
C37 C35 C38 110.7(6)
C37 C35 C36 107.9(5)
C38 C35 C36 108.7(6)
C37 C35 P2 118.3(5)
C38 C35 P2 107.1(5)
C36 C35 P2 103.7(4)
C35 C36 H36A 109.5
C35 C36 H36B 109.5
H36A C36 H36B 109.5
C35 C36 H36C 109.5
H36A C36 H36C 109.5
H36B C36 H36C 109.5
C35 C37 H37A 109.5
C35 C37 H37B 109.5
H37A C37 H37B 109.5
C35 C37 H37C 109.5
H37A C37 H37C 109.5
H37B C37 H37C 109.5
C35 C38 H38A 109.5
C35 C38 H38B 109.5
H38A C38 H38B 109.5
C35 C38 H38C 109.5
H38A C38 H38C 109.5
H38B C38 H38C 109.5
F14 P3 F12 88.3(4)
F14 P3 F13 90.2(3)
F12 P3 F13 87.2(3)
F14 P3 F16 90.5(3)
F12 P3 F16 91.0(3)
F13 P3 F16 178.0(4)
F14 P3 F11 178.5(4)
F12 P3 F11 93.2(4)
F13 P3 F11 89.5(3)
F16 P3 F11 89.9(3)
F14 P3 F15 92.4(3)
F12 P3 F15 179.1(3)
F13 P3 F15 92.2(3)
F16 P3 F15 89.6(3)
F11 P3 F15 86.1(3)

loop_
_geom_bond_atom_site_label_1
_geom_bond_atom_site_label_2
_geom_bond_distance
Cu1 C21 1.904(5)
Cu1 C1 1.905(4)
P1 N2 1.756(4)
P1 C11 1.878(6)
P1 C15 1.879(6)
P2 N22 1.747(4)
P2 C35 1.879(6)
P2 C31 1.882(6)
C1 N2 1.362(6)
C1 N5 1.363(6)
N2 C3 1.384(6)
C3 C4 1.332(7)
C3 H3 0.9500
C4 N5 1.388(6)
C4 H4 0.9500
N5 C6 1.492(6)
C6 C8 1.474(9)
C6 C7 1.498(9)
C6 C9 1.509(9)
C7 H7A 0.9800
C7 H7B 0.9800
C7 H7C 0.9800
C8 H8A 0.9800
C8 H8B 0.9800
C8 H8C 0.9800
C9 H9A 0.9800
C9 H9B 0.9800
C9 H9C 0.9800
C11 C12 1.520(9)
C11 C13 1.532(8)
C11 C14 1.536(9)
C12 H12A 0.9800
C12 H12B 0.9800
C12 H12C 0.9800
C13 H13A 0.9800
C13 H13B 0.9800
C13 H13C 0.9800
C14 H14A 0.9800
C14 H14B 0.9800
C14 H14C 0.9800
C15 C18 1.525(9)
C15 C17 1.527(9)
C15 C16 1.529(9)
C16 H16A 0.9800
C16 H16B 0.9800
C16 H16C 0.9800
C17 H17A 0.9800
C17 H17B 0.9800
C17 H17C 0.9800
C18 H18A 0.9800
C18 H18B 0.9800
C18 H18C 0.9800
C21 N25 1.346(6)
C21 N22 1.381(6)
N22 C23 1.383(6)
C23 C24 1.336(8)
C23 H23 0.9500
C24 N25 1.396(6)
C24 H24 0.9500
N25 C26 1.490(7)
C26 C27 1.507(9)
C26 C28 1.512(9)
C26 C29 1.527(9)
C27 H27A 0.9800
C27 H27B 0.9800
C27 H27C 0.9800
C28 H28A 0.9800
C28 H28B 0.9800
C28 H28C 0.9800
C29 H29A 0.9800
C29 H29B 0.9800
C29 H29C 0.9800
C31 C34 1.528(9)
C31 C33 1.533(9)
C31 C32 1.543(9)
C32 H32A 0.9800
C32 H32B 0.9800
C32 H32C 0.9800
C33 H33A 0.9800
C33 H33B 0.9800
C33 H33C 0.9800
C34 H34A 0.9800
C34 H34B 0.9800
C34 H34C 0.9800
C35 C37 1.534(9)
C35 C38 1.534(9)
C35 C36 1.542(9)
C36 H36A 0.9800
C36 H36B 0.9800
C36 H36C 0.9800
C37 H37A 0.9800
C37 H37B 0.9800
C37 H37C 0.9800
C38 H38A 0.9800
C38 H38B 0.9800
C38 H38C 0.9800
P3 F14 1.541(4)
P3 F12 1.552(5)
P3 F13 1.556(4)
P3 F16 1.562(4)
P3 F11 1.574(5)
P3 F15 1.574(4)

loop_
_geom_torsion_atom_site_label_1
_geom_torsion_atom_site_label_2
_geom_torsion_atom_site_label_3
_geom_torsion_atom_site_label_4
_geom_torsion
C21 Cu1 C1 N2 -64(10)
C21 Cu1 C1 N5 118(10)
N5 C1 N2 C3 0.7(6)
Cu1 C1 N2 C3 -178.4(4)
N5 C1 N2 P1 -176.6(3)
Cu1 C1 N2 P1 4.4(6)
C11 P1 N2 C1 121.4(4)
C15 P1 N2 C1 -122.3(4)
C11 P1 N2 C3 -55.0(5)
C15 P1 N2 C3 61.3(5)
C1 N2 C3 C4 -0.7(6)
P1 N2 C3 C4 176.0(4)
N2 C3 C4 N5 0.4(7)
N2 C1 N5 C4 -0.4(6)
Cu1 C1 N5 C4 178.5(4)
N2 C1 N5 C6 -179.0(5)
Cu1 C1 N5 C6 -0.1(8)
C3 C4 N5 C1 0.0(7)
C3 C4 N5 C6 178.6(5)
C1 N5 C6 C8 77.3(8)
C4 N5 C6 C8 -101.1(7)
C1 N5 C6 C7 -159.3(8)
C4 N5 C6 C7 22.4(10)
C1 N5 C6 C9 -40.1(8)
C4 N5 C6 C9 141.5(6)
N2 P1 C11 C12 65.6(5)
C15 P1 C11 C12 -42.6(6)
N2 P1 C11 C13 -57.4(5)
C15 P1 C11 C13 -165.6(4)
N2 P1 C11 C14 -172.5(5)
C15 P1 C11 C14 79.2(5)
N2 P1 C15 C18 -57.8(6)
C11 P1 C15 C18 50.5(7)
N2 P1 C15 C17 178.0(5)
C11 P1 C15 C17 -73.6(6)
N2 P1 C15 C16 63.4(5)
C11 P1 C15 C16 171.8(4)
C1 Cu1 C21 N25 -13(10)
C1 Cu1 C21 N22 163(10)
N25 C21 N22 C23 1.7(6)
Cu1 C21 N22 C23 -174.8(4)
N25 C21 N22 P2 176.8(3)
Cu1 C21 N22 P2 0.3(6)
C35 P2 N22 C21 123.7(4)
C31 P2 N22 C21 -121.7(4)
C35 P2 N22 C23 -62.6(6)
C31 P2 N22 C23 52.1(6)
C21 N22 C23 C24 -0.3(7)
P2 N22 C23 C24 -174.5(5)
N22 C23 C24 N25 -1.1(7)
N22 C21 N25 C24 -2.4(6)
Cu1 C21 N25 C24 173.5(4)
N22 C21 N25 C26 -175.7(5)
Cu1 C21 N25 C26 0.3(8)
C23 C24 N25 C21 2.3(7)
C23 C24 N25 C26 175.6(5)
C21 N25 C26 C27 -164.5(6)
C24 N25 C26 C27 23.2(8)
C21 N25 C26 C28 74.1(7)
C24 N25 C26 C28 -98.3(6)
C21 N25 C26 C29 -45.3(7)
C24 N25 C26 C29 142.4(6)
N22 P2 C31 C34 -75.2(6)
C35 P2 C31 C34 32.4(6)
N22 P2 C31 C33 162.3(4)
C35 P2 C31 C33 -90.1(5)
N22 P2 C31 C32 48.2(5)
C35 P2 C31 C32 155.8(4)
N22 P2 C35 C37 43.7(5)
C31 P2 C35 C37 -64.1(5)
N22 P2 C35 C38 169.5(5)
C31 P2 C35 C38 61.7(6)
N22 P2 C35 C36 -75.7(5)
C31 P2 C35 C36 176.6(4)
